data_1576738
loop_
_publ_author_name
'Wang, Dongmei'
'Chen, Xiao'
'Lin, Yuting'
'Wu, Lulu'
'Zhao, Zhichen'
'Xu, Xu'
'Yang, Shilong'
'Zhang, Jianyu'
'Wang, Wen-Jin'
'Zhao, Zheng'
'Wang, Shifa'
'Tang, Ben Zhong'
'Cai, Xu-Min'

_publ_section_title
;
 From nature-inspired electron acceptors to BioAIE materials with
 polarity- and polymorphism-dependence for anti-counterfeiting.
;
_journal_issue 5
_journal_name_full 'Chemical science'
_journal_page_first 2847
_journal_page_last 2857
_journal_paper_doi 10.1039/d5sc09027j
_journal_volume 17
_journal_year 2026
_chemical_absolute_configuration unk
_chemical_formula_moiety 'C50 H43 N3 O2'
_chemical_formula_sum 'C50 H43 N3 O2'
_chemical_formula_weight 717.87
_space_group_crystal_system orthorhombic
_space_group_IT_number 19
_space_group_name_Hall 'P 2ac 2ab'
_space_group_name_H-M_alt 'P 21 21 21'
_atom_sites_solution_hydrogens geom
_atom_sites_solution_primary dual
_audit_creation_date 2024-03-08
_audit_creation_method
;
Olex2 1.5
(compiled 2022.04.07 svn.rca3783a0 for OlexSys, GUI svn.r6498)
;
_audit_update_record
;
2025-04-14 deposited with the CCDC.	2025-12-01 downloaded from the CCDC.
;
_cell_angle_alpha 90
_cell_angle_beta 90
_cell_angle_gamma 90
_cell_formula_units_Z 4
_cell_length_a 6.34350(10)
_cell_length_b 16.7303(3)
_cell_length_c 36.0895(7)
_cell_measurement_reflns_used 16673
_cell_measurement_temperature 293.15
_cell_measurement_theta_max 73.8120
_cell_measurement_theta_min 2.4290
_cell_volume 3830.13(12)
_computing_cell_refinement 'CrysAlisPro 1.171.41.49a (Rigaku OD, 2019)'
_computing_data_collection 'CrysAlisPro 1.171.41.49a (Rigaku OD, 2019)'
_computing_data_reduction 'CrysAlisPro 1.171.41.49a (Rigaku OD, 2019)'
_computing_molecular_graphics 'Olex2 1.5 (Dolomanov et al., 2009)'
_computing_publication_material 'Olex2 1.5 (Dolomanov et al., 2009)'
_computing_structure_refinement 'SHELXL 2018/3 (Sheldrick, 2015)'
_computing_structure_solution 'SHELXT 2018/2 (Sheldrick, 2018)'
_diffrn_ambient_temperature 293.15
_diffrn_detector 'Hybrid Pixel Array Detector'
_diffrn_detector_area_resol_mean 10.0000
_diffrn_detector_type HyPix
_diffrn_measured_fraction_theta_full 1.000
_diffrn_measured_fraction_theta_max 0.995
_diffrn_measurement_details
;
List of Runs (angles in degrees, time in seconds):

  # Type    Start    End  Width  t~exp~   \w     \q     \k     \f   Frames
#--------------------------------------------------------------------------
  1  \w    -42.00  41.00   0.50    0.20    --  -39.95  37.00  30.00  166
  2  \w   -107.00  -5.00   0.50    0.20    --  -39.95 -77.00-180.00  204
  3  \w    -66.00   9.00   0.50    0.20    --  -39.95  57.00 -30.00  150
  4  \w    -26.00  44.00   0.50    0.20    --  -39.95  19.00 -60.00  140
  5  \w    -16.00  10.00   0.50    0.20    --   39.95 -19.00-180.00   52
  6  \w      9.00  85.00   0.50    0.20    --   39.95 -99.00 150.00  152
  7  \w     63.00  90.00   0.50    0.20    --   39.95 178.00-120.00   54
  8  \w   -161.00 -73.00   0.50    0.80    --  -94.50 -30.00 -90.00  176
  9  \w    -51.00 -24.00   0.50    0.80    --  -94.50  45.00-180.00   54
 10  \w    -51.00 -17.00   0.50    0.80    --  -94.50  45.00 150.00   68
 11  \w    -45.00 -16.00   0.50    0.80    --  -94.50  45.00  60.00   58
 12  \w    -51.00 -18.00   0.50    0.80    --  -94.50  45.00-150.00   66
 13  \w    -67.00 -40.00   0.50    0.80    --  -94.50  61.00 -60.00   54
 14  \w    -86.00 -41.00   0.50    0.80    --  -94.50 125.00-120.00   90
 15  \w    -51.00 -25.00   0.50    0.80    --  -94.50  45.00-120.00   52
 16  \w    -48.00 -20.00   0.50    0.80    --  -94.50  77.00  60.00   56
 17  \w     88.00 176.00   0.50    0.80    --  108.87  45.00   0.00  176
 18  \w    142.00 178.00   0.50    0.80    --  108.87 125.00  60.00   72
 19  \w     32.00 104.00   0.50    0.80    --  108.87 -94.00-120.00  144
 20  \w    133.00 178.00   0.50    0.80    --  108.87  45.00 -30.00   90
 21  \w     80.00 122.00   0.50    0.80    --  108.87  45.00 -30.00   84
 22  \w     70.00  96.00   0.50    0.80    --  108.87 -94.00-150.00   52
 23  \w     32.00  57.00   0.50    0.80    --  108.87 -94.00-150.00   50
 24  \w     57.00 111.00   0.50    0.80    --  108.87-125.00  90.00  108
 25  \w     81.00 107.00   0.50    0.80    --  108.87-108.00-142.37   52
 26  \w     96.00 121.00   0.50    0.80    --  108.87 125.00  60.00   50
 27  \w     36.00  61.00   0.50    0.80    --  108.87 -61.00 120.00   50
 28  \w     83.00 177.00   0.50    0.80    --  108.87  45.00  30.00  188
 29  \w    115.00 173.00   0.50    0.80    --  108.87  45.00 120.00  116
 30  \w     38.00  77.00   0.50    0.80    --  108.87-125.00 150.00   78
 31  \w     60.00 107.00   0.50    0.80    --  108.87-102.00-172.71   94
 32  \w     34.00  60.00   0.50    0.80    --  108.87-125.00-150.00   52
 33  \w     78.00 104.00   0.50    0.80    --  108.87 -94.00 -60.00   52
 34  \w     36.00  68.00   0.50    0.80    --  108.87 -61.00-120.00   64
 35  \w     54.00 105.00   0.50    0.80    --  108.87 -77.00 -60.00  102
 36  \w    105.00 131.00   0.50    0.80    --  108.87  77.00-150.00   52
 37  \w    145.00 178.00   0.50    0.80    --  108.87  77.00-150.00   66
 38  \w     59.00  86.00   0.50    0.80    --  108.87 -77.00   0.00   54
 39  \w     85.00 111.00   0.50    0.80    --  108.87-125.00 150.00   52
 40  \w     68.00 110.00   0.50    0.80    --  108.87-125.00 120.00   84
 41  \w     81.00 106.00   0.50    0.80    --  108.87 -77.00  90.00   50
 42  \w     95.00 150.00   0.50    0.80    --  108.87 125.00-150.00  110
 43  \w     54.00 109.00   0.50    0.80    --  108.87-116.00-179.11  110
;
_diffrn_measurement_device 'four-circle diffractometer'
_diffrn_measurement_device_type 'XtaLAB Synergy, Dualflex, HyPix'
_diffrn_measurement_method '\w scans'
_diffrn_orient_matrix_type 'CrysAlisPro convention (1999,Acta A55,543-557)'
_diffrn_orient_matrix_UB_11 -0.0988324000
_diffrn_orient_matrix_UB_12 0.0120673000
_diffrn_orient_matrix_UB_13 0.0385823000
_diffrn_orient_matrix_UB_21 0.0221924000
_diffrn_orient_matrix_UB_22 -0.0901372000
_diffrn_orient_matrix_UB_23 0.0078283000
_diffrn_orient_matrix_UB_31 0.2207434000
_diffrn_orient_matrix_UB_32 0.0145139000
_diffrn_orient_matrix_UB_33 0.0164829000
_diffrn_radiation_monochromator mirror
_diffrn_radiation_probe x-ray
_diffrn_radiation_type 'Cu K\a'
_diffrn_radiation_wavelength 1.54184
_diffrn_reflns_av_R_equivalents 0.0749
_diffrn_reflns_av_unetI/netI 0.0582
_diffrn_reflns_Laue_measured_fraction_full 1.000
_diffrn_reflns_Laue_measured_fraction_max 0.995
_diffrn_reflns_limit_h_max 7
_diffrn_reflns_limit_h_min -5
_diffrn_reflns_limit_k_max 20
_diffrn_reflns_limit_k_min -20
_diffrn_reflns_limit_l_max 43
_diffrn_reflns_limit_l_min -45
_diffrn_reflns_number 40096
_diffrn_reflns_point_group_measured_fraction_full 1.000
_diffrn_reflns_point_group_measured_fraction_max 0.986
_diffrn_reflns_theta_full 67.684
_diffrn_reflns_theta_max 73.991
_diffrn_reflns_theta_min 2.449
_diffrn_source 'micro-focus sealed X-ray tube'
_diffrn_source_type 'PhotonJet (Cu) X-ray Source'
_exptl_absorpt_coefficient_mu 0.590
_exptl_absorpt_correction_T_max 1.00000
_exptl_absorpt_correction_T_min 0.44046
_exptl_absorpt_correction_type multi-scan
_exptl_absorpt_process_details
;
CrysAlisPro 1.171.41.49a (Rigaku Oxford Diffraction, 2019)
Empirical absorption correction using spherical harmonics,
 implemented in SCALE3 ABSPACK scaling algorithm.
;
_exptl_crystal_colour 'clear light yellow'
_exptl_crystal_colour_lustre clear
_exptl_crystal_colour_modifier light
_exptl_crystal_colour_primary yellow
_exptl_crystal_density_diffrn 1.245
_exptl_crystal_description irregular
_exptl_crystal_F_000 1520
_exptl_crystal_size_max 0.2
_exptl_crystal_size_mid 0.2
_exptl_crystal_size_min 0.1
_refine_diff_density_max 0.129
_refine_diff_density_min -0.203
_refine_diff_density_rms 0.044
_refine_ls_abs_structure_details
;
 Flack x determined using 2337 quotients [(I+)-(I-)]/[(I+)+(I-)]
 (Parsons, Flack and Wagner, Acta Cryst. B69 (2013) 249-259).
;
_refine_ls_abs_structure_Flack -0.4(2)
_refine_ls_extinction_method none
_refine_ls_goodness_of_fit_ref 1.025
_refine_ls_hydrogen_treatment constr
_refine_ls_matrix_type full
_refine_ls_number_parameters 499
_refine_ls_number_reflns 7639
_refine_ls_number_restraints 0
_refine_ls_restrained_S_all 1.025
_refine_ls_R_factor_all 0.0563
_refine_ls_R_factor_gt 0.0450
_refine_ls_shift/su_max 0.000
_refine_ls_shift/su_mean 0.000
_refine_ls_structure_factor_coef Fsqd
_refine_ls_weighting_details 'w=1/[\s^2^(Fo^2^)+(0.0639P)^2^+0.0633P] where P=(Fo^2^+2Fc^2^)/3'
_refine_ls_weighting_scheme calc
_refine_ls_wR_factor_gt 0.1117
_refine_ls_wR_factor_ref 0.1201
_reflns_Friedel_coverage 0.735
_reflns_Friedel_fraction_full 0.999
_reflns_Friedel_fraction_max 0.974
_reflns_number_gt 6306
_reflns_number_total 7639
_reflns_threshold_expression 'I > 2\s(I)'
_cod_data_source_file d5sc09027j2.cif
_cod_data_source_block Y-DAQx-BP
_cod_database_code 1576738
_shelx_shelxl_version_number 2018/3
_shelx_space_group_comment
;
The symmetry employed for this shelxl refinement is uniquely defined
by the following loop, which should always be used as a source of
symmetry information in preference to the above space-group names.
They are only intended as comments.
;
_shelx_estimated_absorpt_t_max 0.943
_shelx_estimated_absorpt_t_min 0.891
_olex2_refinement_description
;
1. Fixed Uiso
 At 1.2 times of:
  All C(H) groups, All C(H,H) groups
 At 1.5 times of:
  All C(H,H,H) groups
2.a Ternary CH refined with riding coordinates:
 C40(H40)
2.b Secondary CH2 refined with riding coordinates:
 C41(H41A,H41B), C42(H42A,H42B), C44(H44A,H44B), C45(H45A,H45B), C46(H46A,H46B)
2.c Aromatic/amide H refined with riding coordinates:
 C2(H2), C3(H3), C4(H4), C5(H5), C6(H6), C8(H8), C9(H9), C10(H10), C11(H11),
 C12(H12), C14(H14), C15(H15), C17(H17), C18(H18), C20(H20), C27(H27), C28(H28),
  C29(H29), C30(H30), C33(H33), C34(H34), C35(H35), C36(H36)
2.d Idealised Me refined as rotating group:
 C43(H43A,H43B,H43C), C48(H48A,H48B,H48C), C50(H50A,H50B,H50C)
;
_olex2_submission_special_instructions 'No special instructions were received'
_oxdiff_exptl_absorpt_empirical_details
;
Empirical correction (ABSPACK) includes:
- Absorption correction using spherical harmonics
- Frame scaling
;
_oxdiff_exptl_absorpt_empirical_full_max 2.453
_oxdiff_exptl_absorpt_empirical_full_min 0.518

loop_
_space_group_symop_operation_xyz
'x, y, z'
'-x+1/2, -y, z+1/2'
'-x, y+1/2, -z+1/2'
'x+1/2, -y+1/2, -z'

loop_
_atom_site_label
_atom_site_type_symbol
_atom_site_fract_x
_atom_site_fract_y
_atom_site_fract_z
_atom_site_U_iso_or_equiv
_atom_site_adp_type
_atom_site_occupancy
_atom_site_site_symmetry_order
_atom_site_calc_flag
_atom_site_refinement_flags_posn
_atom_site_refinement_flags_adp
_atom_site_refinement_flags_occupancy
_atom_site_disorder_assembly
_atom_site_disorder_group
O1 O 0.3060(3) 0.17685(12) 0.24569(8) 0.0686(7) Uani 1 1 d . . . . .
O2 O -0.0119(4) 0.13466(16) 0.23305(12) 0.1066(13) Uani 1 1 d . . . . .
N1 N 0.7168(4) 0.83194(12) 0.39252(8) 0.0545(6) Uani 1 1 d . . . . .
N2 N 0.7473(4) 0.46474(12) 0.41054(7) 0.0471(5) Uani 1 1 d . . . . .
N3 N 0.6608(3) 0.30374(12) 0.39498(6) 0.0416(5) Uani 1 1 d . . . . .
C1 C 0.6216(4) 0.89658(15) 0.37460(9) 0.0490(6) Uani 1 1 d . . . . .
C2 C 0.5124(5) 0.88518(19) 0.34193(10) 0.0643(8) Uani 1 1 d . . . . .
H2 H 0.502393 0.834126 0.331890 0.077 Uiso 1 1 calc R U . . .
C3 C 0.4184(8) 0.9483(3) 0.32405(14) 0.0890(13) Uani 1 1 d . . . . .
H3 H 0.346876 0.939571 0.301927 0.107 Uiso 1 1 calc R U . . .
C4 C 0.4288(8) 1.0246(2) 0.33851(16) 0.0971(15) Uani 1 1 d . . . . .
H4 H 0.366160 1.067250 0.326215 0.117 Uiso 1 1 calc R U . . .
C5 C 0.5325(6) 1.03622(19) 0.37112(14) 0.0790(11) Uani 1 1 d . . . . .
H5 H 0.537883 1.087254 0.381286 0.095 Uiso 1 1 calc R U . . .
C6 C 0.6299(5) 0.97358(16) 0.38942(10) 0.0607(8) Uani 1 1 d . . . . .
H6 H 0.700829 0.982796 0.411562 0.073 Uiso 1 1 calc R U . . .
C7 C 0.8814(4) 0.84081(14) 0.41858(8) 0.0480(6) Uani 1 1 d . . . . .
C8 C 1.0449(5) 0.89484(16) 0.41379(10) 0.0567(7) Uani 1 1 d . . . . .
H8 H 1.051012 0.926345 0.392582 0.068 Uiso 1 1 calc R U . . .
C9 C 1.2005(5) 0.9016(2) 0.44105(12) 0.0705(10) Uani 1 1 d . . . . .
H9 H 1.308942 0.938444 0.437974 0.085 Uiso 1 1 calc R U . . .
C10 C 1.1956(7) 0.8551(2) 0.47210(13) 0.0800(11) Uani 1 1 d . . . . .
H10 H 1.298230 0.860859 0.490312 0.096 Uiso 1 1 calc R U . . .
C11 C 1.0385(7) 0.8000(3) 0.47615(12) 0.0852(12) Uani 1 1 d . . . . .
H11 H 1.037606 0.766619 0.496758 0.102 Uiso 1 1 calc R U . . .
C12 C 0.8818(6) 0.7934(2) 0.45004(10) 0.0659(8) Uani 1 1 d . . . . .
H12 H 0.774039 0.756528 0.453568 0.079 Uiso 1 1 calc R U . . .
C13 C 0.6502(4) 0.75133(14) 0.38512(9) 0.0486(6) Uani 1 1 d . . . . .
C14 C 0.7982(4) 0.69692(15) 0.37304(9) 0.0527(7) Uani 1 1 d . . . . .
H14 H 0.935323 0.713566 0.368223 0.063 Uiso 1 1 calc R U . . .
C15 C 0.7432(4) 0.61750(15) 0.36805(10) 0.0526(7) Uani 1 1 d . . . . .
H15 H 0.845468 0.581018 0.360634 0.063 Uiso 1 1 calc R U . . .
C16 C 0.5389(4) 0.59151(14) 0.37390(8) 0.0433(6) Uani 1 1 d . . . . .
C17 C 0.3903(4) 0.64699(16) 0.38476(10) 0.0574(8) Uani 1 1 d . . . . .
H17 H 0.251123 0.631135 0.388118 0.069 Uiso 1 1 calc R U . . .
C18 C 0.4463(5) 0.72659(16) 0.39077(11) 0.0615(8) Uani 1 1 d . . . . .
H18 H 0.345074 0.763049 0.398643 0.074 Uiso 1 1 calc R U . . .
C19 C 0.4814(4) 0.50626(13) 0.36760(8) 0.0423(5) Uani 1 1 d . . . . .
C20 C 0.3370(4) 0.48386(14) 0.34193(8) 0.0427(5) Uani 1 1 d . . . . .
H20 H 0.265214 0.523713 0.329146 0.051 Uiso 1 1 calc R U . . .
C21 C 0.2886(4) 0.40194(13) 0.33334(7) 0.0391(5) Uani 1 1 d . . . . .
C22 C 0.3828(4) 0.34198(13) 0.35352(7) 0.0385(5) Uani 1 1 d . . . . .
C23 C 0.5436(4) 0.36285(13) 0.37960(7) 0.0391(5) Uani 1 1 d . . . . .
C24 C 0.5924(4) 0.44474(14) 0.38703(8) 0.0413(5) Uani 1 1 d . . . . .
C25 C 0.8634(4) 0.40671(15) 0.42486(8) 0.0469(6) Uani 1 1 d . . . . .
C26 C 1.0398(5) 0.42804(17) 0.44869(9) 0.0553(7) Uani 1 1 d . . . . .
C27 C 1.0735(7) 0.5086(2) 0.45792(12) 0.0794(11) Uani 1 1 d . . . . .
H27 H 0.980882 0.547660 0.449514 0.095 Uiso 1 1 calc R U . . .
C28 C 1.2433(9) 0.5295(2) 0.47935(16) 0.1044(17) Uani 1 1 d . . . . .
H28 H 1.264700 0.582698 0.485831 0.125 Uiso 1 1 calc R U . . .
C29 C 1.3823(8) 0.4716(3) 0.49129(15) 0.1015(16) Uani 1 1 d . . . . .
H29 H 1.499068 0.486220 0.505313 0.122 Uiso 1 1 calc R U . . .
C30 C 1.3506(6) 0.3926(2) 0.48274(12) 0.0767(10) Uani 1 1 d . . . . .
H30 H 1.444894 0.354349 0.491383 0.092 Uiso 1 1 calc R U . . .
C31 C 1.1788(5) 0.36896(18) 0.46123(9) 0.0536(6) Uani 1 1 d . . . . .
C32 C 1.1452(4) 0.28493(16) 0.45079(8) 0.0474(6) Uani 1 1 d . . . . .
C33 C 1.2875(5) 0.22439(19) 0.46079(9) 0.0573(7) Uani 1 1 d . . . . .
H33 H 1.404954 0.237295 0.475011 0.069 Uiso 1 1 calc R U . . .
C34 C 1.2569(5) 0.14617(19) 0.44996(10) 0.0616(8) Uani 1 1 d . . . . .
H34 H 1.352576 0.106931 0.457047 0.074 Uiso 1 1 calc R U . . .
C35 C 1.0844(5) 0.12612(17) 0.42865(10) 0.0601(7) Uani 1 1 d . . . . .
H35 H 1.065736 0.073547 0.420961 0.072 Uiso 1 1 calc R U . . .
C36 C 0.9404(5) 0.18334(15) 0.41875(9) 0.0523(7) Uani 1 1 d . . . . .
H36 H 0.822828 0.169001 0.404871 0.063 Uiso 1 1 calc R U . . .
C37 C 0.9686(4) 0.26346(15) 0.42936(8) 0.0437(5) Uani 1 1 d . . . . .
C38 C 0.8229(4) 0.32482(14) 0.41620(7) 0.0412(5) Uani 1 1 d . . . . .
C39 C 0.1358(3) 0.38600(13) 0.30143(8) 0.0406(5) Uani 1 1 d . . . . .
C40 C 0.1569(3) 0.29633(13) 0.29035(7) 0.0387(5) Uani 1 1 d . . . . .
H40 H 0.304388 0.290643 0.282683 0.046 Uiso 1 1 calc R U . . .
C41 C 0.1372(4) 0.24273(14) 0.32424(8) 0.0444(6) Uani 1 1 d . . . . .
H41A H 0.011128 0.256442 0.338063 0.053 Uiso 1 1 calc R U . . .
H41B H 0.126668 0.187268 0.316632 0.053 Uiso 1 1 calc R U . . .
C42 C 0.3309(4) 0.25452(14) 0.34833(8) 0.0437(6) Uani 1 1 d . . . . .
H42A H 0.306682 0.230225 0.372356 0.052 Uiso 1 1 calc R U . . .
H42B H 0.450149 0.227746 0.336972 0.052 Uiso 1 1 calc R U . . .
C43 C -0.0840(4) 0.41137(17) 0.31506(10) 0.0583(8) Uani 1 1 d . . . . .
H43A H -0.135292 0.372897 0.332612 0.087 Uiso 1 1 calc R U . . .
H43B H -0.178883 0.414193 0.294380 0.087 Uiso 1 1 calc R U . . .
H43C H -0.074935 0.462860 0.326692 0.087 Uiso 1 1 calc R U . . .
C44 C 0.1985(4) 0.43571(14) 0.26718(9) 0.0494(6) Uani 1 1 d . . . . .
H44A H 0.179662 0.492026 0.272654 0.059 Uiso 1 1 calc R U . . .
H44B H 0.346549 0.426937 0.261803 0.059 Uiso 1 1 calc R U . . .
C45 C 0.0684(6) 0.41404(18) 0.23328(10) 0.0623(8) Uani 1 1 d . . . . .
H45A H 0.116131 0.445622 0.212363 0.075 Uiso 1 1 calc R U . . .
H45B H -0.078039 0.427463 0.237890 0.075 Uiso 1 1 calc R U . . .
C46 C 0.0841(5) 0.32541(18) 0.22343(9) 0.0596(7) Uani 1 1 d . . . . .
H46A H 0.226606 0.313856 0.215283 0.072 Uiso 1 1 calc R U . . .
H46B H -0.010187 0.314225 0.202912 0.072 Uiso 1 1 calc R U . . .
C47 C 0.0284(4) 0.26985(15) 0.25598(9) 0.0490(6) Uani 1 1 d . . . . .
C48 C -0.2114(4) 0.2658(2) 0.26173(12) 0.0707(10) Uani 1 1 d . . . . .
H48A H -0.241503 0.237872 0.284373 0.106 Uiso 1 1 calc R U . . .
H48B H -0.274920 0.237902 0.241333 0.106 Uiso 1 1 calc R U . . .
H48C H -0.267646 0.318955 0.263092 0.106 Uiso 1 1 calc R U . . .
C49 C 0.1005(4) 0.18602(16) 0.24432(9) 0.0523(7) Uani 1 1 d . . . . .
C50 C 0.3907(6) 0.1015(2) 0.23380(13) 0.0779(11) Uani 1 1 d . . . . .
H50A H 0.367493 0.095164 0.207684 0.117 Uiso 1 1 calc R U . . .
H50B H 0.322060 0.058980 0.246949 0.117 Uiso 1 1 calc R U . . .
H50C H 0.539304 0.100067 0.238825 0.117 Uiso 1 1 calc R U . . .

loop_
_atom_site_aniso_label
_atom_site_aniso_U_11
_atom_site_aniso_U_22
_atom_site_aniso_U_33
_atom_site_aniso_U_23
_atom_site_aniso_U_13
_atom_site_aniso_U_12
O1 0.0551(11) 0.0458(11) 0.1048(19) -0.0334(12) -0.0023(11) 0.0042(8)
O2 0.0696(14) 0.0587(14) 0.191(4) -0.0512(19) -0.0174(18) -0.0121(12)
N1 0.0683(13) 0.0251(9) 0.0701(16) -0.0044(10) -0.0188(12) -0.0008(9)
N2 0.0573(12) 0.0324(10) 0.0516(13) -0.0074(9) -0.0054(10) -0.0004(9)
N3 0.0486(10) 0.0299(9) 0.0464(12) 0.0002(8) 0.0009(9) -0.0013(8)
C1 0.0573(14) 0.0322(11) 0.0576(17) -0.0026(11) 0.0001(12) 0.0029(10)
C2 0.0774(19) 0.0490(16) 0.066(2) -0.0068(14) -0.0124(16) 0.0006(14)
C3 0.103(3) 0.071(2) 0.093(3) 0.005(2) -0.040(2) 0.007(2)
C4 0.108(3) 0.0518(19) 0.132(4) 0.015(2) -0.040(3) 0.014(2)
C5 0.088(2) 0.0361(14) 0.112(3) -0.0003(17) -0.015(2) 0.0102(15)
C6 0.0717(17) 0.0317(12) 0.079(2) -0.0072(13) -0.0086(16) 0.0038(12)
C7 0.0545(13) 0.0294(11) 0.0600(17) -0.0091(11) -0.0023(12) 0.0011(10)
C8 0.0582(15) 0.0351(12) 0.077(2) -0.0065(13) 0.0053(14) -0.0009(11)
C9 0.0515(15) 0.0480(16) 0.112(3) -0.0302(18) 0.0004(17) -0.0039(13)
C10 0.086(2) 0.061(2) 0.094(3) -0.016(2) -0.030(2) 0.0083(18)
C11 0.106(3) 0.076(2) 0.074(3) 0.002(2) -0.029(2) -0.007(2)
C12 0.0775(19) 0.0576(18) 0.063(2) 0.0014(15) -0.0074(17) -0.0113(15)
C13 0.0569(14) 0.0253(11) 0.0636(17) -0.0059(11) -0.0105(13) -0.0001(10)
C14 0.0472(12) 0.0330(11) 0.078(2) -0.0065(12) -0.0010(13) -0.0027(10)
C15 0.0500(13) 0.0296(11) 0.078(2) -0.0104(12) 0.0044(13) 0.0024(10)
C16 0.0492(12) 0.0262(10) 0.0546(16) -0.0059(10) -0.0034(11) 0.0019(9)
C17 0.0461(12) 0.0322(12) 0.094(2) -0.0130(13) -0.0002(14) 0.0008(10)
C18 0.0560(15) 0.0292(12) 0.099(3) -0.0143(13) 0.0010(15) 0.0074(11)
C19 0.0452(12) 0.0265(10) 0.0552(16) -0.0069(10) 0.0031(11) 0.0010(9)
C20 0.0435(11) 0.0275(10) 0.0572(16) -0.0029(10) 0.0015(11) 0.0011(9)
C21 0.0366(10) 0.0289(10) 0.0519(15) -0.0033(10) 0.0048(10) -0.0006(8)
C22 0.0387(10) 0.0262(10) 0.0507(15) -0.0029(9) 0.0062(10) -0.0020(8)
C23 0.0452(11) 0.0273(10) 0.0450(14) -0.0015(9) 0.0048(10) -0.0016(9)
C24 0.0464(12) 0.0292(11) 0.0481(14) -0.0055(9) 0.0016(11) 0.0003(9)
C25 0.0564(14) 0.0358(12) 0.0486(15) -0.0054(10) -0.0035(12) -0.0006(10)
C26 0.0698(17) 0.0426(14) 0.0536(17) -0.0078(12) -0.0118(14) -0.0029(12)
C27 0.105(3) 0.0445(16) 0.089(3) -0.0143(16) -0.040(2) 0.0013(17)
C28 0.135(4) 0.0541(19) 0.124(4) -0.023(2) -0.063(3) -0.012(2)
C29 0.118(3) 0.071(2) 0.116(4) -0.010(2) -0.067(3) -0.012(2)
C30 0.087(2) 0.0621(19) 0.081(3) -0.0056(18) -0.037(2) -0.0011(17)
C31 0.0653(15) 0.0460(14) 0.0495(16) -0.0006(12) -0.0097(13) -0.0023(12)
C32 0.0565(14) 0.0432(13) 0.0424(14) 0.0026(11) -0.0004(11) -0.0001(11)
C33 0.0568(15) 0.0570(16) 0.0580(18) 0.0076(14) -0.0075(13) 0.0021(13)
C34 0.0660(17) 0.0486(15) 0.070(2) 0.0105(14) -0.0024(15) 0.0101(13)
C35 0.0704(18) 0.0374(13) 0.072(2) 0.0045(13) -0.0025(15) 0.0054(13)
C36 0.0619(15) 0.0343(12) 0.0608(18) 0.0023(11) -0.0038(13) -0.0031(11)
C37 0.0526(13) 0.0363(12) 0.0423(14) 0.0027(10) 0.0015(11) -0.0012(10)
C38 0.0513(12) 0.0310(11) 0.0415(14) -0.0019(9) 0.0014(10) -0.0012(9)
C39 0.0340(10) 0.0292(10) 0.0585(16) -0.0036(10) 0.0016(10) 0.0019(8)
C40 0.0332(10) 0.0297(10) 0.0530(15) -0.0039(10) 0.0016(9) -0.0009(8)
C41 0.0455(12) 0.0292(10) 0.0585(16) -0.0021(10) 0.0027(11) -0.0067(9)
C42 0.0516(13) 0.0261(10) 0.0533(15) -0.0010(10) 0.0003(11) -0.0030(9)
C43 0.0398(12) 0.0453(14) 0.090(2) -0.0133(14) 0.0070(14) 0.0046(11)
C44 0.0520(14) 0.0310(11) 0.0653(18) 0.0031(11) -0.0078(13) -0.0001(10)
C45 0.0746(19) 0.0445(14) 0.068(2) 0.0051(13) -0.0188(16) 0.0007(13)
C46 0.0720(18) 0.0476(15) 0.0592(19) -0.0024(13) -0.0128(15) -0.0009(14)
C47 0.0412(12) 0.0389(12) 0.0670(18) -0.0092(12) -0.0068(12) -0.0033(10)
C48 0.0395(14) 0.0624(18) 0.110(3) -0.0153(19) -0.0111(15) -0.0039(13)
C49 0.0529(14) 0.0411(13) 0.0629(18) -0.0094(12) -0.0048(13) -0.0055(11)
C50 0.083(2) 0.0495(16) 0.101(3) -0.0285(18) -0.002(2) 0.0161(16)

loop_
_atom_type_symbol
_atom_type_description
_atom_type_scat_dispersion_real
_atom_type_scat_dispersion_imag
_atom_type_scat_source
C C 0.0181 0.0091 'International Tables Vol C Tables 4.2.6.8 and 6.1.1.4'
H H 0.0000 0.0000 'International Tables Vol C Tables 4.2.6.8 and 6.1.1.4'
N N 0.0311 0.0180 'International Tables Vol C Tables 4.2.6.8 and 6.1.1.4'
O O 0.0492 0.0322 'International Tables Vol C Tables 4.2.6.8 and 6.1.1.4'

loop_
_geom_angle_atom_site_label_1
_geom_angle_atom_site_label_2
_geom_angle_atom_site_label_3
_geom_angle
_geom_angle_site_symmetry_1
_geom_angle_site_symmetry_3
_geom_angle_publ_flag
C49 O1 C50 117.6(3) . . ?
C1 N1 C7 123.1(2) . . ?
C1 N1 C13 120.8(2) . . ?
C7 N1 C13 116.0(2) . . ?
C25 N2 C24 118.2(2) . . ?
C38 N3 C23 117.8(2) . . ?
C2 C1 N1 120.4(2) . . ?
C2 C1 C6 118.3(3) . . ?
C6 C1 N1 121.4(3) . . ?
C1 C2 H2 119.6 . . ?
C3 C2 C1 120.8(3) . . ?
C3 C2 H2 119.6 . . ?
C2 C3 H3 119.6 . . ?
C2 C3 C4 120.8(4) . . ?
C4 C3 H3 119.6 . . ?
C3 C4 H4 120.6 . . ?
C5 C4 C3 118.8(4) . . ?
C5 C4 H4 120.6 . . ?
C4 C5 H5 119.4 . . ?
C4 C5 C6 121.3(3) . . ?
C6 C5 H5 119.4 . . ?
C1 C6 H6 120.0 . . ?
C5 C6 C1 119.9(3) . . ?
C5 C6 H6 120.0 . . ?
C8 C7 N1 122.5(3) . . ?
C12 C7 N1 119.2(3) . . ?
C12 C7 C8 118.3(3) . . ?
C7 C8 H8 120.2 . . ?
C7 C8 C9 119.5(3) . . ?
C9 C8 H8 120.2 . . ?
C8 C9 H9 119.5 . . ?
C10 C9 C8 121.0(3) . . ?
C10 C9 H9 119.5 . . ?
C9 C10 H10 120.3 . . ?
C9 C10 C11 119.3(4) . . ?
C11 C10 H10 120.3 . . ?
C10 C11 H11 119.7 . . ?
C10 C11 C12 120.6(4) . . ?
C12 C11 H11 119.7 . . ?
C7 C12 H12 119.4 . . ?
C11 C12 C7 121.2(3) . . ?
C11 C12 H12 119.4 . . ?
C14 C13 N1 118.6(2) . . ?
C18 C13 N1 122.1(2) . . ?
C18 C13 C14 119.3(2) . . ?
C13 C14 H14 119.9 . . ?
C13 C14 C15 120.2(3) . . ?
C15 C14 H14 119.9 . . ?
C14 C15 H15 119.4 . . ?
C16 C15 C14 121.2(2) . . ?
C16 C15 H15 119.4 . . ?
C15 C16 C19 120.5(2) . . ?
C17 C16 C15 118.2(2) . . ?
C17 C16 C19 121.4(2) . . ?
C16 C17 H17 119.6 . . ?
C16 C17 C18 120.8(3) . . ?
C18 C17 H17 119.6 . . ?
C13 C18 C17 120.3(2) . . ?
C13 C18 H18 119.9 . . ?
C17 C18 H18 119.9 . . ?
C20 C19 C16 122.3(2) . . ?
C20 C19 C24 117.9(2) . . ?
C24 C19 C16 119.6(2) . . ?
C19 C20 H20 118.1 . . ?
C19 C20 C21 123.7(2) . . ?
C21 C20 H20 118.1 . . ?
C20 C21 C39 117.6(2) . . ?
C22 C21 C20 119.2(2) . . ?
C22 C21 C39 123.2(2) . . ?
C21 C22 C23 118.7(2) . . ?
C21 C22 C42 123.0(2) . . ?
C23 C22 C42 118.2(2) . . ?
N3 C23 C22 118.8(2) . . ?
N3 C23 C24 120.2(2) . . ?
C24 C23 C22 120.8(2) . . ?
N2 C24 C19 119.4(2) . . ?
N2 C24 C23 121.1(2) . . ?
C23 C24 C19 119.4(2) . . ?
N2 C25 C26 118.6(2) . . ?
N2 C25 C38 121.2(2) . . ?
C38 C25 C26 120.2(2) . . ?
C27 C26 C25 119.5(3) . . ?
C31 C26 C25 120.1(3) . . ?
C31 C26 C27 120.3(3) . . ?
C26 C27 H27 120.1 . . ?
C28 C27 C26 119.9(4) . . ?
C28 C27 H27 120.1 . . ?
C27 C28 H28 120.0 . . ?
C27 C28 C29 119.9(4) . . ?
C29 C28 H28 120.0 . . ?
C28 C29 H29 119.6 . . ?
C30 C29 C28 120.9(4) . . ?
C30 C29 H29 119.6 . . ?
C29 C30 H30 119.6 . . ?
C29 C30 C31 120.9(3) . . ?
C31 C30 H30 119.6 . . ?
C26 C31 C32 120.1(3) . . ?
C30 C31 C26 118.1(3) . . ?
C30 C31 C32 121.8(3) . . ?
C33 C32 C31 122.0(3) . . ?
C33 C32 C37 118.0(3) . . ?
C37 C32 C31 120.0(2) . . ?
C32 C33 H33 119.3 . . ?
C34 C33 C32 121.4(3) . . ?
C34 C33 H33 119.3 . . ?
C33 C34 H34 120.0 . . ?
C35 C34 C33 120.0(3) . . ?
C35 C34 H34 120.0 . . ?
C34 C35 H35 119.9 . . ?
C36 C35 C34 120.3(3) . . ?
C36 C35 H35 119.9 . . ?
C35 C36 H36 119.7 . . ?
C35 C36 C37 120.7(3) . . ?
C37 C36 H36 119.7 . . ?
C32 C37 C38 120.2(2) . . ?
C36 C37 C32 119.6(2) . . ?
C36 C37 C38 120.1(2) . . ?
N3 C38 C25 121.3(2) . . ?
N3 C38 C37 119.4(2) . . ?
C25 C38 C37 119.3(2) . . ?
C21 C39 C40 107.84(19) . . ?
C21 C39 C43 106.6(2) . . ?
C21 C39 C44 110.23(19) . . ?
C43 C39 C40 115.21(19) . . ?
C43 C39 C44 110.0(2) . . ?
C44 C39 C40 106.9(2) . . ?
C39 C40 H40 104.4 . . ?
C41 C40 C39 110.7(2) . . ?
C41 C40 H40 104.4 . . ?
C41 C40 C47 115.6(2) . . ?
C47 C40 C39 115.8(2) . . ?
C47 C40 H40 104.4 . . ?
C40 C41 H41A 110.0 . . ?
C40 C41 H41B 110.0 . . ?
H41A C41 H41B 108.4 . . ?
C42 C41 C40 108.48(19) . . ?
C42 C41 H41A 110.0 . . ?
C42 C41 H41B 110.0 . . ?
C22 C42 C41 111.9(2) . . ?
C22 C42 H42A 109.2 . . ?
C22 C42 H42B 109.2 . . ?
C41 C42 H42A 109.2 . . ?
C41 C42 H42B 109.2 . . ?
H42A C42 H42B 107.9 . . ?
C39 C43 H43A 109.5 . . ?
C39 C43 H43B 109.5 . . ?
C39 C43 H43C 109.5 . . ?
H43A C43 H43B 109.5 . . ?
H43A C43 H43C 109.5 . . ?
H43B C43 H43C 109.5 . . ?
C39 C44 H44A 109.2 . . ?
C39 C44 H44B 109.2 . . ?
H44A C44 H44B 107.9 . . ?
C45 C44 C39 112.1(2) . . ?
C45 C44 H44A 109.2 . . ?
C45 C44 H44B 109.2 . . ?
C44 C45 H45A 109.1 . . ?
C44 C45 H45B 109.1 . . ?
C44 C45 C46 112.6(2) . . ?
H45A C45 H45B 107.8 . . ?
C46 C45 H45A 109.1 . . ?
C46 C45 H45B 109.1 . . ?
C45 C46 H46A 108.9 . . ?
C45 C46 H46B 108.9 . . ?
C45 C46 C47 113.2(3) . . ?
H46A C46 H46B 107.8 . . ?
C47 C46 H46A 108.9 . . ?
C47 C46 H46B 108.9 . . ?
C46 C47 C40 108.5(2) . . ?
C48 C47 C40 115.2(3) . . ?
C48 C47 C46 110.9(3) . . ?
C49 C47 C40 108.9(2) . . ?
C49 C47 C46 105.9(3) . . ?
C49 C47 C48 106.9(2) . . ?
C47 C48 H48A 109.5 . . ?
C47 C48 H48B 109.5 . . ?
C47 C48 H48C 109.5 . . ?
H48A C48 H48B 109.5 . . ?
H48A C48 H48C 109.5 . . ?
H48B C48 H48C 109.5 . . ?
O1 C49 C47 113.1(2) . . ?
O2 C49 O1 121.6(3) . . ?
O2 C49 C47 125.2(3) . . ?
O1 C50 H50A 109.5 . . ?
O1 C50 H50B 109.5 . . ?
O1 C50 H50C 109.5 . . ?
H50A C50 H50B 109.5 . . ?
H50A C50 H50C 109.5 . . ?
H50B C50 H50C 109.5 . . ?

loop_
_geom_bond_atom_site_label_1
_geom_bond_atom_site_label_2
_geom_bond_distance
_geom_bond_site_symmetry_2
_geom_bond_publ_flag
O1 C49 1.314(4) . ?
O1 C50 1.436(3) . ?
O2 C49 1.188(4) . ?
N1 C1 1.398(4) . ?
N1 C7 1.413(4) . ?
N1 C13 1.438(3) . ?
N2 C24 1.340(4) . ?
N2 C25 1.324(4) . ?
N3 C23 1.356(3) . ?
N3 C38 1.330(3) . ?
C1 C2 1.381(5) . ?
C1 C6 1.396(4) . ?
C2 H2 0.9300 . ?
C2 C3 1.374(5) . ?
C3 H3 0.9300 . ?
C3 C4 1.380(6) . ?
C4 H4 0.9300 . ?
C4 C5 1.362(7) . ?
C5 H5 0.9300 . ?
C5 C6 1.384(5) . ?
C6 H6 0.9300 . ?
C7 C8 1.387(4) . ?
C7 C12 1.384(5) . ?
C8 H8 0.9300 . ?
C8 C9 1.398(5) . ?
C9 H9 0.9300 . ?
C9 C10 1.365(6) . ?
C10 H10 0.9300 . ?
C10 C11 1.365(6) . ?
C11 H11 0.9300 . ?
C11 C12 1.374(5) . ?
C12 H12 0.9300 . ?
C13 C14 1.378(4) . ?
C13 C18 1.374(4) . ?
C14 H14 0.9300 . ?
C14 C15 1.385(3) . ?
C15 H15 0.9300 . ?
C15 C16 1.383(4) . ?
C16 C17 1.380(4) . ?
C16 C19 1.490(3) . ?
C17 H17 0.9300 . ?
C17 C18 1.395(4) . ?
C18 H18 0.9300 . ?
C19 C20 1.355(4) . ?
C19 C24 1.431(4) . ?
C20 H20 0.9300 . ?
C20 C21 1.438(3) . ?
C21 C22 1.376(3) . ?
C21 C39 1.529(4) . ?
C22 C23 1.431(4) . ?
C22 C42 1.512(3) . ?
C23 C24 1.430(3) . ?
C25 C26 1.455(4) . ?
C25 C38 1.429(3) . ?
C26 C27 1.404(4) . ?
C26 C31 1.400(4) . ?
C27 H27 0.9300 . ?
C27 C28 1.371(6) . ?
C28 H28 0.9300 . ?
C28 C29 1.380(6) . ?
C29 H29 0.9300 . ?
C29 C30 1.371(5) . ?
C30 H30 0.9300 . ?
C30 C31 1.396(5) . ?
C31 C32 1.471(4) . ?
C32 C33 1.404(4) . ?
C32 C37 1.408(4) . ?
C33 H33 0.9300 . ?
C33 C34 1.380(5) . ?
C34 H34 0.9300 . ?
C34 C35 1.379(5) . ?
C35 H35 0.9300 . ?
C35 C36 1.371(4) . ?
C36 H36 0.9300 . ?
C36 C37 1.405(4) . ?
C37 C38 1.461(4) . ?
C39 C40 1.558(3) . ?
C39 C43 1.538(3) . ?
C39 C44 1.542(4) . ?
C40 H40 0.9800 . ?
C40 C41 1.522(4) . ?
C40 C47 1.549(4) . ?
C41 H41A 0.9700 . ?
C41 H41B 0.9700 . ?
C41 C42 1.518(4) . ?
C42 H42A 0.9700 . ?
C42 H42B 0.9700 . ?
C43 H43A 0.9600 . ?
C43 H43B 0.9600 . ?
C43 H43C 0.9600 . ?
C44 H44A 0.9700 . ?
C44 H44B 0.9700 . ?
C44 C45 1.520(4) . ?
C45 H45A 0.9700 . ?
C45 H45B 0.9700 . ?
C45 C46 1.528(4) . ?
C46 H46A 0.9700 . ?
C46 H46B 0.9700 . ?
C46 C47 1.539(5) . ?
C47 C48 1.537(4) . ?
C47 C49 1.534(4) . ?
C48 H48A 0.9600 . ?
C48 H48B 0.9600 . ?
C48 H48C 0.9600 . ?
C50 H50A 0.9600 . ?
C50 H50B 0.9600 . ?
C50 H50C 0.9600 . ?

loop_
_geom_torsion_atom_site_label_1
_geom_torsion_atom_site_label_2
_geom_torsion_atom_site_label_3
_geom_torsion_atom_site_label_4
_geom_torsion
_geom_torsion_site_symmetry_1
_geom_torsion_site_symmetry_2
_geom_torsion_site_symmetry_3
_geom_torsion_site_symmetry_4
_geom_torsion_publ_flag
N1 C1 C2 C3 -179.9(4) . . . . ?
N1 C1 C6 C5 -179.5(3) . . . . ?
N1 C7 C8 C9 178.7(3) . . . . ?
N1 C7 C12 C11 -180.0(3) . . . . ?
N1 C13 C14 C15 175.6(3) . . . . ?
N1 C13 C18 C17 -177.2(3) . . . . ?
N2 C25 C26 C27 4.3(5) . . . . ?
N2 C25 C26 C31 -173.5(3) . . . . ?
N2 C25 C38 N3 -3.5(4) . . . . ?
N2 C25 C38 C37 173.4(3) . . . . ?
N3 C23 C24 N2 -3.2(4) . . . . ?
N3 C23 C24 C19 173.6(2) . . . . ?
C1 N1 C7 C8 -41.0(4) . . . . ?
C1 N1 C7 C12 139.6(3) . . . . ?
C1 N1 C13 C14 123.3(3) . . . . ?
C1 N1 C13 C18 -58.7(5) . . . . ?
C1 C2 C3 C4 -0.7(7) . . . . ?
C2 C1 C6 C5 -0.8(5) . . . . ?
C2 C3 C4 C5 -0.6(8) . . . . ?
C3 C4 C5 C6 1.2(8) . . . . ?
C4 C5 C6 C1 -0.5(7) . . . . ?
C6 C1 C2 C3 1.4(5) . . . . ?
C7 N1 C1 C2 159.6(3) . . . . ?
C7 N1 C1 C6 -21.8(5) . . . . ?
C7 N1 C13 C14 -56.7(4) . . . . ?
C7 N1 C13 C18 121.3(3) . . . . ?
C7 C8 C9 C10 0.9(5) . . . . ?
C8 C7 C12 C11 0.6(5) . . . . ?
C8 C9 C10 C11 1.3(6) . . . . ?
C9 C10 C11 C12 -2.6(7) . . . . ?
C10 C11 C12 C7 1.7(7) . . . . ?
C12 C7 C8 C9 -1.9(4) . . . . ?
C13 N1 C1 C2 -20.4(5) . . . . ?
C13 N1 C1 C6 158.2(3) . . . . ?
C13 N1 C7 C8 139.0(3) . . . . ?
C13 N1 C7 C12 -40.4(4) . . . . ?
C13 C14 C15 C16 2.0(5) . . . . ?
C14 C13 C18 C17 0.8(5) . . . . ?
C14 C15 C16 C17 0.2(5) . . . . ?
C14 C15 C16 C19 178.6(3) . . . . ?
C15 C16 C17 C18 -1.9(5) . . . . ?
C15 C16 C19 C20 -118.2(3) . . . . ?
C15 C16 C19 C24 56.8(4) . . . . ?
C16 C17 C18 C13 1.5(6) . . . . ?
C16 C19 C20 C21 175.5(2) . . . . ?
C16 C19 C24 N2 -0.2(4) . . . . ?
C16 C19 C24 C23 -177.0(2) . . . . ?
C17 C16 C19 C20 60.2(4) . . . . ?
C17 C16 C19 C24 -124.8(3) . . . . ?
C18 C13 C14 C15 -2.5(5) . . . . ?
C19 C16 C17 C18 179.6(3) . . . . ?
C19 C20 C21 C22 4.1(4) . . . . ?
C19 C20 C21 C39 -174.9(2) . . . . ?
C20 C19 C24 N2 175.0(2) . . . . ?
C20 C19 C24 C23 -1.8(4) . . . . ?
C20 C21 C22 C23 -6.9(3) . . . . ?
C20 C21 C22 C42 175.7(2) . . . . ?
C20 C21 C39 C40 164.4(2) . . . . ?
C20 C21 C39 C43 -71.4(3) . . . . ?
C20 C21 C39 C44 48.0(3) . . . . ?
C21 C22 C23 N3 -169.2(2) . . . . ?
C21 C22 C23 C24 5.6(4) . . . . ?
C21 C22 C42 C41 -11.0(3) . . . . ?
C21 C39 C40 C41 51.1(2) . . . . ?
C21 C39 C40 C47 -174.8(2) . . . . ?
C21 C39 C44 C45 172.7(2) . . . . ?
C22 C21 C39 C40 -14.7(3) . . . . ?
C22 C21 C39 C43 109.6(3) . . . . ?
C22 C21 C39 C44 -131.1(2) . . . . ?
C22 C23 C24 N2 -177.9(2) . . . . ?
C22 C23 C24 C19 -1.1(4) . . . . ?
C23 N3 C38 C25 4.7(4) . . . . ?
C23 N3 C38 C37 -172.2(2) . . . . ?
C23 C22 C42 C41 171.6(2) . . . . ?
C24 N2 C25 C26 176.4(3) . . . . ?
C24 N2 C25 C38 -1.3(4) . . . . ?
C24 C19 C20 C21 0.4(4) . . . . ?
C25 N2 C24 C19 -172.3(3) . . . . ?
C25 N2 C24 C23 4.4(4) . . . . ?
C25 C26 C27 C28 -177.8(4) . . . . ?
C25 C26 C31 C30 177.3(3) . . . . ?
C25 C26 C31 C32 -0.9(5) . . . . ?
C26 C25 C38 N3 178.9(3) . . . . ?
C26 C25 C38 C37 -4.2(4) . . . . ?
C26 C27 C28 C29 1.0(9) . . . . ?
C26 C31 C32 C33 176.0(3) . . . . ?
C26 C31 C32 C37 -2.5(4) . . . . ?
C27 C26 C31 C30 -0.4(6) . . . . ?
C27 C26 C31 C32 -178.6(3) . . . . ?
C27 C28 C29 C30 -1.5(10) . . . . ?
C28 C29 C30 C31 1.0(9) . . . . ?
C29 C30 C31 C26 -0.1(6) . . . . ?
C29 C30 C31 C32 178.1(4) . . . . ?
C30 C31 C32 C33 -2.2(5) . . . . ?
C30 C31 C32 C37 179.4(3) . . . . ?
C31 C26 C27 C28 -0.1(7) . . . . ?
C31 C32 C33 C34 -178.3(3) . . . . ?
C31 C32 C37 C36 178.5(3) . . . . ?
C31 C32 C37 C38 2.4(4) . . . . ?
C32 C33 C34 C35 0.5(5) . . . . ?
C32 C37 C38 N3 177.8(2) . . . . ?
C32 C37 C38 C25 0.9(4) . . . . ?
C33 C32 C37 C36 0.0(4) . . . . ?
C33 C32 C37 C38 -176.1(3) . . . . ?
C33 C34 C35 C36 -1.3(5) . . . . ?
C34 C35 C36 C37 1.5(5) . . . . ?
C35 C36 C37 C32 -0.8(4) . . . . ?
C35 C36 C37 C38 175.2(3) . . . . ?
C36 C37 C38 N3 1.8(4) . . . . ?
C36 C37 C38 C25 -175.1(3) . . . . ?
C37 C32 C33 C34 0.2(5) . . . . ?
C38 N3 C23 C22 173.3(2) . . . . ?
C38 N3 C23 C24 -1.5(4) . . . . ?
C38 C25 C26 C27 -178.0(3) . . . . ?
C38 C25 C26 C31 4.2(5) . . . . ?
C39 C21 C22 C23 172.1(2) . . . . ?
C39 C21 C22 C42 -5.3(4) . . . . ?
C39 C40 C41 C42 -69.2(2) . . . . ?
C39 C40 C47 C46 53.8(3) . . . . ?
C39 C40 C47 C48 -71.2(3) . . . . ?
C39 C40 C47 C49 168.7(2) . . . . ?
C39 C44 C45 C46 -57.1(4) . . . . ?
C40 C39 C44 C45 55.7(3) . . . . ?
C40 C41 C42 C22 46.4(3) . . . . ?
C40 C47 C49 O1 -42.0(4) . . . . ?
C40 C47 C49 O2 142.1(4) . . . . ?
C41 C40 C47 C46 -174.3(2) . . . . ?
C41 C40 C47 C48 60.7(3) . . . . ?
C41 C40 C47 C49 -59.4(3) . . . . ?
C42 C22 C23 N3 8.3(3) . . . . ?
C42 C22 C23 C24 -176.9(2) . . . . ?
C43 C39 C40 C41 -67.8(3) . . . . ?
C43 C39 C40 C47 66.3(3) . . . . ?
C43 C39 C44 C45 -70.0(3) . . . . ?
C44 C39 C40 C41 169.67(19) . . . . ?
C44 C39 C40 C47 -56.2(3) . . . . ?
C44 C45 C46 C47 54.2(4) . . . . ?
C45 C46 C47 C40 -50.5(3) . . . . ?
C45 C46 C47 C48 77.0(3) . . . . ?
C45 C46 C47 C49 -167.3(3) . . . . ?
C46 C47 C49 O1 74.5(3) . . . . ?
C46 C47 C49 O2 -101.4(4) . . . . ?
C47 C40 C41 C42 156.6(2) . . . . ?
C48 C47 C49 O1 -167.1(3) . . . . ?
C48 C47 C49 O2 17.0(5) . . . . ?
C50 O1 C49 O2 -1.4(6) . . . . ?
C50 O1 C49 C47 -177.4(3) . . . . ?
